data_7042354
loop_
_publ_author_name
'Solomatina, Anastasia I.'
'Aleksandrova, Irina O.'
'Karttunen, Antti J.'
'Tunik, Sergey P.'
'Koshevoy, Igor O.'

_publ_section_title
;
 Dibenzothiophene-platinated complexes: probing the effect of ancillary
 ligands on the photophysical performance.
;
_journal_issue 12
_journal_name_full 'Dalton transactions (Cambridge, England : 2003)'
_journal_page_first 3895
_journal_page_last 3905
_journal_paper_doi 10.1039/c7dt00349h
_journal_volume 46
_journal_year 2017
_chemical_formula_moiety 'C32 H12 B F24, C47 H34 N P2 Pt S'
_chemical_formula_sum 'C79 H46 B F24 N P2 Pt S'
_chemical_formula_weight 1765.07
_space_group_crystal_system monoclinic
_space_group_IT_number 14
_space_group_name_Hall '-P 2yn'
_space_group_name_H-M_alt 'P 1 21/n 1'
_symmetry_space_group_name_Hall '-P 2yn'
_symmetry_space_group_name_H-M 'P 1 21/n 1'
_atom_sites_solution_hydrogens geom
_audit_creation_method SHELXL-2014/7
_audit_update_record
;
2017-01-27 deposited with the CCDC.
2017-02-22 downloaded from the CCDC.
;
_cell_angle_alpha 90
_cell_angle_beta 90.873(2)
_cell_angle_gamma 90
_cell_formula_units_Z 4
_cell_length_a 10.4003(8)
_cell_length_b 36.096(3)
_cell_length_c 19.1737(15)
_cell_measurement_reflns_used 9578
_cell_measurement_temperature 150(2)
_cell_measurement_theta_max 30.51
_cell_measurement_theta_min 2.24
_cell_volume 7197.1(10)
_computing_cell_refinement 'SAINT (Bruker AXS, 2009)'
_computing_data_collection 'APEX2 (Bruker AXS, 2010)'
_computing_data_reduction 'SAINT (Bruker AXS, 2009)'
_computing_molecular_graphics 'Diamond v.4.03 (Brandenburg, 2014)'
_computing_publication_material 'SHELXL-2014 (Sheldrick, 2014)'
_computing_structure_refinement 'SHELXL-2014/7 (Sheldrick, 2014)'
_computing_structure_solution 'SHELXS-2014 (Sheldrick, 2014)'
_diffrn_ambient_temperature 150(2)
_diffrn_detector_area_resol_mean 16
_diffrn_measured_fraction_theta_full 0.999
_diffrn_measured_fraction_theta_max 0.999
_diffrn_measurement_device '62mm x 62mm CCD camera on three-circle goniostat'
_diffrn_measurement_device_type 'Bruker SMART APEX II CCD'
_diffrn_measurement_method '\f scans and \w scans'
_diffrn_radiation_monochromator 'flat graphite crystal'
_diffrn_radiation_type MoK\a
_diffrn_radiation_wavelength 0.71073
_diffrn_reflns_av_R_equivalents 0.0430
_diffrn_reflns_av_unetI/netI 0.0225
_diffrn_reflns_Laue_measured_fraction_full 0.999
_diffrn_reflns_Laue_measured_fraction_max 0.999
_diffrn_reflns_limit_h_max 14
_diffrn_reflns_limit_h_min -14
_diffrn_reflns_limit_k_max 50
_diffrn_reflns_limit_k_min -50
_diffrn_reflns_limit_l_max 26
_diffrn_reflns_limit_l_min -26
_diffrn_reflns_number 195720
_diffrn_reflns_point_group_measured_fraction_full 0.999
_diffrn_reflns_point_group_measured_fraction_max 0.999
_diffrn_reflns_theta_full 25.242
_diffrn_reflns_theta_max 30.000
_diffrn_reflns_theta_min 1.203
_exptl_absorpt_coefficient_mu 2.131
_exptl_absorpt_correction_T_max 0.791
_exptl_absorpt_correction_T_min 0.423
_exptl_absorpt_correction_type multi-scan
_exptl_absorpt_process_details 'SADABS (Sheldrick, 2008)'
_exptl_crystal_colour yellow
_exptl_crystal_density_diffrn 1.629
_exptl_crystal_description block
_exptl_crystal_F_000 3488
_exptl_crystal_preparation ', Luminescent'
_exptl_crystal_size_max 0.703
_exptl_crystal_size_mid 0.352
_exptl_crystal_size_min 0.110
_refine_diff_density_max 0.957
_refine_diff_density_min -1.414
_refine_diff_density_rms 0.076
_refine_ls_extinction_method none
_refine_ls_goodness_of_fit_ref 1.087
_refine_ls_hydrogen_treatment constr
_refine_ls_matrix_type full
_refine_ls_number_parameters 1066
_refine_ls_number_reflns 20988
_refine_ls_number_restraints 117
_refine_ls_restrained_S_all 1.105
_refine_ls_R_factor_all 0.0422
_refine_ls_R_factor_gt 0.0337
_refine_ls_shift/su_max 0.002
_refine_ls_shift/su_mean 0.000
_refine_ls_structure_factor_coef Fsqd
_refine_ls_weighting_details 'w=1/[\s^2^(Fo^2^)+(0.0212P)^2^+10.0002P] where P=(Fo^2^+2Fc^2^)/3'
_refine_ls_weighting_scheme calc
_refine_ls_wR_factor_gt 0.0645
_refine_ls_wR_factor_ref 0.0671
_reflns_Friedel_coverage 0.000
_reflns_number_gt 18451
_reflns_number_total 20988
_reflns_threshold_expression 'I > 2\s(I)'
_cod_data_source_file c7dt00349h3.cif
_cod_data_source_block 8
_cod_depositor_comments 'Adding full bibliography for 7042345--7042354.cif.'
_cod_original_cell_volume 7197.2(10)
_cod_database_code 7042354
_shelx_shelxl_version_number 2014/7
_shelx_space_group_comment
;
The symmetry employed for this shelxl refinement is uniquely defined
by the following loop, which should always be used as a source of
symmetry information in preference to the above space-group names.
They are only intended as comments.
;
_shelx_estimated_absorpt_t_min 0.316
_shelx_estimated_absorpt_t_max 0.799

loop_
_space_group_symop_operation_xyz
'x, y, z'
'-x+1/2, y+1/2, -z+1/2'
'-x, -y, -z'
'x-1/2, -y-1/2, z-1/2'

loop_
_atom_site_label
_atom_site_type_symbol
_atom_site_fract_x
_atom_site_fract_y
_atom_site_fract_z
_atom_site_U_iso_or_equiv
_atom_site_adp_type
_atom_site_occupancy
_atom_site_site_symmetry_order
_atom_site_calc_flag
_atom_site_refinement_flags_posn
_atom_site_refinement_flags_adp
_atom_site_refinement_flags_occupancy
_atom_site_disorder_assembly
_atom_site_disorder_group
C1 C 0.5723(2) 0.08119(6) 0.90386(12) 0.0203(4) Uani 1 1 d . . . . .
C2 C 0.6147(2) 0.09268(7) 0.96979(12) 0.0265(5) Uani 1 1 d . . . . .
H2 H 0.6845 0.1096 0.9732 0.032 Uiso 1 1 calc R U . . .
C3 C 0.5582(2) 0.08021(7) 1.03026(12) 0.0278(5) Uani 1 1 d . . . . .
H3 H 0.5898 0.0884 1.0744 0.033 Uiso 1 1 calc R U . . .
C4 C 0.4551(2) 0.05562(6) 1.02666(12) 0.0237(4) Uani 1 1 d . . . . .
C5 C 0.4133(2) 0.04247(6) 0.96118(12) 0.0211(4) Uani 1 1 d . . . . .
C6 C 0.4732(2) 0.05453(6) 0.89947(11) 0.0200(4) Uani 1 1 d . . . . .
C7 C 0.3814(2) 0.04070(7) 1.08396(12) 0.0254(5) Uani 1 1 d . . . . .
C8 C 0.2836(2) 0.01702(7) 1.06037(13) 0.0265(5) Uani 1 1 d . . . . .
C9 C 0.1989(3) -0.00016(8) 1.10593(15) 0.0358(6) Uani 1 1 d . . . . .
H9 H 0.1328 -0.0161 1.0891 0.043 Uiso 1 1 calc R U . . .
C10 C 0.2146(3) 0.00689(8) 1.17627(15) 0.0399(7) Uani 1 1 d . . . . .
H10 H 0.1577 -0.0042 1.2084 0.048 Uiso 1 1 calc R U . . .
C11 C 0.3114(3) 0.02981(9) 1.20096(14) 0.0405(7) Uani 1 1 d . . . . .
H11 H 0.3206 0.0339 1.2497 0.049 Uiso 1 1 calc R U . . .
C12 C 0.3955(3) 0.04699(8) 1.15564(13) 0.0336(6) Uani 1 1 d . . . . .
H12 H 0.4615 0.0628 1.1731 0.040 Uiso 1 1 calc R U . . .
C13 C 0.4408(2) 0.04069(6) 0.82956(12) 0.0212(4) Uani 1 1 d . . . . .
C14 C 0.3564(3) 0.01179(7) 0.81335(13) 0.0301(5) Uani 1 1 d . . . . .
H14 H 0.3122 -0.0005 0.8496 0.036 Uiso 1 1 calc R U . . .
C15 C 0.3364(3) 0.00100(8) 0.74504(14) 0.0340(6) Uani 1 1 d . . . . .
H15 H 0.2774 -0.0183 0.7341 0.041 Uiso 1 1 calc R U . . .
C16 C 0.4025(3) 0.01839(8) 0.69280(13) 0.0327(6) Uani 1 1 d . . . . .
H16 H 0.3911 0.0111 0.6455 0.039 Uiso 1 1 calc R U . . .
C17 C 0.4858(3) 0.04663(7) 0.71080(13) 0.0295(5) Uani 1 1 d . . . . .
H17 H 0.5321 0.0586 0.6749 0.035 Uiso 1 1 calc R U . . .
C18 C 0.8266(2) 0.10104(7) 0.66459(12) 0.0256(4) Uani 1 1 d . . . . .
C19 C 0.9125(3) 0.11926(9) 0.62215(19) 0.0472(8) Uani 1 1 d . . . . .
H19 H 0.8958 0.1441 0.6081 0.057 Uiso 1 1 calc R U . . .
C20 C 1.0227(3) 0.10156(11) 0.6000(2) 0.0583(10) Uani 1 1 d . . . . .
H20 H 1.0796 0.1141 0.5697 0.070 Uiso 1 1 calc R U . . .
C21 C 1.0505(3) 0.06607(10) 0.62146(18) 0.0500(8) Uani 1 1 d . . . . .
H21 H 1.1285 0.0545 0.6082 0.060 Uiso 1 1 calc R U . . .
C22 C 0.9645(4) 0.04751(10) 0.66229(19) 0.0577(10) Uani 1 1 d . . . . .
H22 H 0.9816 0.0227 0.6761 0.069 Uiso 1 1 calc R U . . .
C23 C 0.8523(3) 0.06491(8) 0.68346(16) 0.0441(7) Uani 1 1 d . . . . .
H23 H 0.7927 0.0518 0.7112 0.053 Uiso 1 1 calc R U . . .
C24 C 0.5643(2) 0.12471(7) 0.62851(12) 0.0266(5) Uani 1 1 d . . . . .
C25 C 0.4451(3) 0.13975(9) 0.64444(16) 0.0417(7) Uani 1 1 d . . . . .
H25 H 0.4273 0.1469 0.6910 0.050 Uiso 1 1 calc R U . . .
C26 C 0.3525(3) 0.14424(10) 0.59266(19) 0.0530(9) Uani 1 1 d . . . . .
H26 H 0.2718 0.1550 0.6034 0.064 Uiso 1 1 calc R U . . .
C27 C 0.3772(4) 0.13305(10) 0.52536(18) 0.0536(9) Uani 1 1 d . . . . .
H27 H 0.3129 0.1358 0.4900 0.064 Uiso 1 1 calc R U . . .
C28 C 0.4935(4) 0.11800(10) 0.50932(16) 0.0498(8) Uani 1 1 d . . . . .
H28 H 0.5096 0.1105 0.4628 0.060 Uiso 1 1 calc R U . . .
C29 C 0.5888(3) 0.11357(8) 0.56065(14) 0.0364(6) Uani 1 1 d . . . . .
H29 H 0.6696 0.1031 0.5493 0.044 Uiso 1 1 calc R U . . .
C30 C 0.7244(2) 0.17169(6) 0.70946(12) 0.0222(4) Uani 1 1 d . . . . .
C31 C 0.7216(3) 0.19773(7) 0.65570(13) 0.0283(5) Uani 1 1 d . . . . .
H31 H 0.6964 0.1905 0.6098 0.034 Uiso 1 1 calc R U . . .
C32 C 0.7557(3) 0.23419(7) 0.66943(14) 0.0325(6) Uani 1 1 d . . . . .
H32 H 0.7551 0.2519 0.6328 0.039 Uiso 1 1 calc R U . . .
C33 C 0.7906(3) 0.24480(7) 0.73664(14) 0.0333(6) Uani 1 1 d . . . . .
H33 H 0.8141 0.2698 0.7457 0.040 Uiso 1 1 calc R U . . .
C34 C 0.7916(2) 0.21931(7) 0.79089(13) 0.0272(5) Uani 1 1 d . . . . .
H34 H 0.8143 0.2269 0.8369 0.033 Uiso 1 1 calc R U . . .
C35 C 0.7590(2) 0.18253(6) 0.77723(12) 0.0215(4) Uani 1 1 d . . . . .
C36 C 0.7535(2) 0.16967(6) 0.92450(12) 0.0238(4) Uani 1 1 d . . . . .
C37 C 0.6385(3) 0.18718(8) 0.94024(15) 0.0368(6) Uani 1 1 d . . . . .
H37 H 0.5685 0.1868 0.9078 0.044 Uiso 1 1 calc R U . . .
C38 C 0.6267(3) 0.20527(9) 1.00398(17) 0.0474(8) Uani 1 1 d . . . . .
H38 H 0.5487 0.2176 1.0146 0.057 Uiso 1 1 calc R U . . .
C39 C 0.7270(4) 0.20545(9) 1.05177(15) 0.0481(8) Uani 1 1 d . . . . .
H39 H 0.7175 0.2175 1.0954 0.058 Uiso 1 1 calc R U . . .
C40 C 0.8409(3) 0.18817(10) 1.03614(15) 0.0458(7) Uani 1 1 d . . . . .
H40 H 0.9101 0.1884 1.0691 0.055 Uiso 1 1 calc R U . . .
C41 C 0.8553(3) 0.17039(8) 0.97260(13) 0.0332(6) Uani 1 1 d . . . . .
H41 H 0.9345 0.1587 0.9619 0.040 Uiso 1 1 calc R U . . .
C42 C 0.9312(2) 0.12974(7) 0.83831(12) 0.0244(5) Uani 1 1 d . . . . .
C43 C 1.0296(3) 0.15243(9) 0.8154(2) 0.0487(8) Uani 1 1 d . . . . .
H43 H 1.0109 0.1770 0.8005 0.058 Uiso 1 1 calc R U . . .
C44 C 1.1547(3) 0.13945(12) 0.8140(2) 0.0651(11) Uani 1 1 d . . . . .
H44 H 1.2216 0.1551 0.7981 0.078 Uiso 1 1 calc R U . . .
C45 C 1.1822(3) 0.10433(12) 0.8354(3) 0.0691(12) Uani 1 1 d . . . . .
H45 H 1.2682 0.0954 0.8342 0.083 Uiso 1 1 calc R U . . .
C46 C 1.0854(4) 0.08171(11) 0.8588(3) 0.0777(14) Uani 1 1 d . . . . .
H46 H 1.1049 0.0573 0.8743 0.093 Uiso 1 1 calc R U . . .
C47 C 0.9599(3) 0.09431(8) 0.8600(2) 0.0507(9) Uani 1 1 d . . . . .
H47 H 0.8934 0.0785 0.8757 0.061 Uiso 1 1 calc R U . . .
C48 C 1.1573(2) 0.10457(6) 0.34496(11) 0.0200(4) Uani 1 1 d . . . . .
C49 C 1.0322(2) 0.09400(6) 0.36335(12) 0.0219(4) Uani 1 1 d . . . . .
H49 H 0.9616 0.1084 0.3468 0.026 Uiso 1 1 calc R U . . .
C50 C 1.0080(2) 0.06333(7) 0.40483(12) 0.0240(5) Uani 1 1 d . . . . .
C51 C 1.1080(3) 0.04146(7) 0.42982(13) 0.0288(5) Uani 1 1 d . . . . .
H51 H 1.0916 0.0205 0.4584 0.035 Uiso 1 1 calc R U . . .
C52 C 1.2328(2) 0.05091(7) 0.41210(12) 0.0252(5) Uani 1 1 d . . . . .
C53 C 1.2561(2) 0.08179(6) 0.37064(11) 0.0217(4) Uani 1 1 d . . . . .
H53 H 1.3424 0.0876 0.3593 0.026 Uiso 1 1 calc R U . . .
C54 C 0.8725(3) 0.05375(8) 0.42294(14) 0.0324(5) Uani 1 1 d . . . . .
C55 C 1.3412(3) 0.02749(8) 0.43932(15) 0.0339(6) Uani 1 1 d . . . . .
C56 C 1.0815(2) 0.17401(6) 0.31899(12) 0.0200(4) Uani 1 1 d . . . . .
C57 C 1.0272(2) 0.19984(6) 0.27235(12) 0.0231(4) Uani 1 1 d . . . . .
H57 H 1.0468 0.1981 0.2242 0.028 Uiso 1 1 calc R U . . .
C58 C 0.9456(2) 0.22792(7) 0.29436(14) 0.0276(5) Uani 1 1 d . . . . .
C59 C 0.9127(2) 0.23131(7) 0.36390(14) 0.0296(5) Uani 1 1 d . . . . .
H59 H 0.8566 0.2504 0.3788 0.036 Uiso 1 1 calc R U . . .
C60 C 0.9642(2) 0.20605(7) 0.41098(13) 0.0267(5) Uani 1 1 d . . . . .
C61 C 1.0471(2) 0.17842(7) 0.38862(12) 0.0241(5) Uani 1 1 d . . . . .
H61 H 1.0820 0.1618 0.4223 0.029 Uiso 1 1 calc R U . . .
C62 C 0.8889(3) 0.25508(9) 0.24344(17) 0.0420(7) Uani 1 1 d . . . . .
C63 C 0.9248(3) 0.20571(9) 0.48559(15) 0.0398(6) Uani 1 1 d . . . . .
C64 C 1.1563(2) 0.13030(6) 0.21356(11) 0.0195(4) Uani 1 1 d . . . . .
C65 C 1.0684(2) 0.10303(7) 0.19250(12) 0.0229(4) Uani 1 1 d . . . . .
H65 H 1.0232 0.0898 0.2273 0.028 Uiso 1 1 calc R U . . .
C66 C 1.0443(2) 0.09442(6) 0.12267(12) 0.0240(5) Uani 1 1 d . . . . .
C67 C 1.1091(2) 0.11269(7) 0.06999(12) 0.0274(5) Uani 1 1 d . . . . .
H67 H 1.0946 0.1065 0.0224 0.033 Uiso 1 1 calc R U . . .
C68 C 1.1954(2) 0.14018(7) 0.08904(12) 0.0259(5) Uani 1 1 d . . . . .
C69 C 1.2175(2) 0.14903(6) 0.15905(12) 0.0228(4) Uani 1 1 d . . . . .
H69 H 1.2760 0.1684 0.1703 0.027 Uiso 1 1 calc R U . . .
C70 C 0.9412(3) 0.06733(8) 0.10363(14) 0.0339(6) Uani 1 1 d . . . . .
C71 C 1.2628(3) 0.16136(9) 0.03346(15) 0.0413(7) Uani 1 1 d . . . . .
C72 C 1.3298(2) 0.15551(6) 0.30941(11) 0.0205(4) Uani 1 1 d . . . . .
C73 C 1.4341(2) 0.13987(6) 0.27455(12) 0.0234(4) Uani 1 1 d . . . . .
H73 H 1.4177 0.1213 0.2404 0.028 Uiso 1 1 calc R U . . .
C74 C 1.5614(2) 0.15048(7) 0.28800(13) 0.0271(5) Uani 1 1 d . . . . .
C75 C 1.5897(2) 0.17721(7) 0.33760(14) 0.0318(5) Uani 1 1 d . . . . .
H75 H 1.6760 0.1845 0.3471 0.038 Uiso 1 1 calc R U . . .
C76 C 1.4884(2) 0.19313(7) 0.37318(13) 0.0287(5) Uani 1 1 d . . . . .
C77 C 1.3618(2) 0.18266(6) 0.35910(12) 0.0239(4) Uani 1 1 d . . . . .
H77 H 1.2947 0.1943 0.3840 0.029 Uiso 1 1 calc R U . . .
C78 C 1.6660(3) 0.13273(9) 0.24686(17) 0.0394(6) Uani 1 1 d . . . . .
C79 C 1.5177(3) 0.22233(9) 0.42675(18) 0.0426(7) Uani 1 1 d . . . . .
N1 N 0.50416(18) 0.05793(5) 0.77701(10) 0.0203(4) Uani 1 1 d . . . . .
B3 B 1.1821(2) 0.14117(7) 0.29576(13) 0.0190(4) Uani 1 1 d . . . . .
P1 P 0.68381(6) 0.12310(2) 0.69843(3) 0.02123(11) Uani 1 1 d . . . . .
P2 P 0.76606(5) 0.14573(2) 0.84200(3) 0.01936(11) Uani 1 1 d . . . . .
Pt1 Pt 0.62908(2) 0.10065(2) 0.80791(2) 0.02005(2) Uani 1 1 d . . . . .
S1 S 0.28220(6) 0.01219(2) 0.96988(3) 0.02773(12) Uani 1 1 d . . . . .
F1 F 0.7939(3) 0.08279(12) 0.4201(3) 0.076(2) Uani 0.688(9) 1 d D U P A 1
F2 F 0.8617(4) 0.04239(14) 0.48930(18) 0.0559(12) Uani 0.688(9) 1 d D U P A 1
F3 F 0.8256(4) 0.02775(18) 0.3850(3) 0.079(2) Uani 0.688(9) 1 d D U P A 1
F1A F 0.7851(6) 0.0645(3) 0.3747(5) 0.055(3) Uani 0.312(9) 1 d D U P A 2
F3A F 0.8506(8) 0.01609(18) 0.4212(7) 0.063(3) Uani 0.312(9) 1 d D U P A 2
F2A F 0.8364(9) 0.0638(4) 0.4800(5) 0.074(4) Uani 0.312(9) 1 d D U P A 2
F4 F 1.3454(2) 0.02632(6) 0.50877(10) 0.0595(6) Uani 1 1 d . . . . .
F5 F 1.33129(19) -0.00783(5) 0.41797(12) 0.0570(5) Uani 1 1 d . . . . .
F6 F 1.45665(16) 0.03912(5) 0.41890(11) 0.0487(5) Uani 1 1 d . . . . .
F7 F 0.9301(2) 0.25122(6) 0.17900(11) 0.0665(6) Uani 1 1 d . . . . .
F8 F 0.9174(3) 0.28999(6) 0.26134(14) 0.0879(9) Uani 1 1 d . . . . .
F9 F 0.7625(2) 0.25317(9) 0.23988(16) 0.1010(11) Uani 1 1 d . . . . .
F10 F 0.86429(19) 0.23668(5) 0.50503(10) 0.0519(5) Uani 1 1 d . . . . .
F11 F 0.8440(2) 0.17754(6) 0.49826(10) 0.0595(6) Uani 1 1 d . . . . .
F12 F 1.0246(2) 0.20140(7) 0.52967(9) 0.0599(6) Uani 1 1 d . . . . .
F13 F 0.82708(18) 0.08376(7) 0.09746(14) 0.0690(7) Uani 1 1 d . . . . .
F14 F 0.92681(19) 0.04034(5) 0.15086(10) 0.0520(5) Uani 1 1 d . . . . .
F15 F 0.9618(2) 0.05010(6) 0.04310(10) 0.0560(5) Uani 1 1 d . . . . .
F16 F 1.3271(7) 0.14130(17) -0.0097(4) 0.075(2) Uani 0.572(13) 1 d D U P B 1
F17 F 1.1796(5) 0.1804(3) -0.0077(4) 0.094(3) Uani 0.572(13) 1 d D U P B 1
F18 F 1.3412(9) 0.1874(2) 0.0571(2) 0.080(3) Uani 0.572(13) 1 d D U P B 1
F17A F 1.2232(12) 0.19382(17) 0.0262(6) 0.082(3) Uani 0.428(13) 1 d D U P B 2
F18A F 1.3905(6) 0.1643(4) 0.0508(4) 0.086(3) Uani 0.428(13) 1 d D U P B 2
F16A F 1.2627(14) 0.1448(3) -0.0254(4) 0.092(4) Uani 0.428(13) 1 d D U P B 2
F19 F 1.6624(2) 0.09594(6) 0.24989(17) 0.0847(9) Uani 1 1 d . . . . .
F20 F 1.6545(2) 0.13956(9) 0.17961(12) 0.0921(9) Uani 1 1 d . . . . .
F21 F 1.78214(17) 0.14217(7) 0.26752(15) 0.0803(8) Uani 1 1 d . . . . .
F22 F 1.4215(17) 0.2295(10) 0.4653(16) 0.081(5) Uani 0.43(5) 1 d D . P C 1
F23 F 1.615(2) 0.2114(5) 0.4673(12) 0.077(4) Uani 0.43(5) 1 d D . P C 1
F24 F 1.556(3) 0.2533(4) 0.3964(10) 0.082(5) Uani 0.43(5) 1 d D . P C 1
F22A F 1.4114(10) 0.2393(5) 0.4511(9) 0.055(2) Uani 0.57(5) 1 d D . P C 2
F23A F 1.578(2) 0.2099(3) 0.4835(9) 0.070(3) Uani 0.57(5) 1 d D . P C 2
F24A F 1.5898(18) 0.2498(4) 0.4025(8) 0.075(4) Uani 0.57(5) 1 d D . P C 2

loop_
_atom_site_aniso_label
_atom_site_aniso_U_11
_atom_site_aniso_U_22
_atom_site_aniso_U_33
_atom_site_aniso_U_23
_atom_site_aniso_U_13
_atom_site_aniso_U_12
C1 0.0158(10) 0.0190(10) 0.0261(11) -0.0032(8) -0.0019(8) -0.0001(8)
C2 0.0262(12) 0.0297(13) 0.0233(11) 0.0004(9) -0.0047(9) -0.0082(9)
C3 0.0304(12) 0.0311(13) 0.0218(11) 0.0000(9) -0.0055(9) -0.0048(10)
C4 0.0252(11) 0.0214(11) 0.0243(11) 0.0016(9) -0.0009(9) 0.0024(9)
C5 0.0196(10) 0.0181(10) 0.0254(11) -0.0004(8) -0.0008(8) 0.0002(8)
C6 0.0204(10) 0.0177(10) 0.0219(10) -0.0011(8) -0.0009(8) 0.0006(8)
C7 0.0283(12) 0.0215(11) 0.0264(11) 0.0044(9) 0.0026(9) 0.0054(9)
C8 0.0268(12) 0.0241(11) 0.0288(12) 0.0047(9) 0.0048(9) 0.0035(9)
C9 0.0370(15) 0.0291(13) 0.0416(15) 0.0104(11) 0.0079(12) 0.0005(11)
C10 0.0458(17) 0.0378(15) 0.0365(14) 0.0144(12) 0.0153(12) 0.0056(13)
C11 0.0537(18) 0.0424(16) 0.0256(13) 0.0070(11) 0.0083(12) 0.0110(14)
C12 0.0424(15) 0.0315(13) 0.0269(12) 0.0010(10) 0.0016(11) 0.0051(11)
C13 0.0194(10) 0.0195(10) 0.0246(10) -0.0038(8) 0.0001(8) 0.0013(8)
C14 0.0332(13) 0.0291(13) 0.0281(12) -0.0045(10) 0.0027(10) -0.0103(10)
C15 0.0371(14) 0.0305(13) 0.0344(13) -0.0097(11) -0.0015(11) -0.0122(11)
C16 0.0389(14) 0.0331(13) 0.0260(12) -0.0083(10) -0.0019(11) -0.0078(11)
C17 0.0360(14) 0.0295(13) 0.0229(11) -0.0038(9) 0.0022(10) -0.0074(10)
C18 0.0267(11) 0.0248(11) 0.0254(11) -0.0035(9) 0.0013(9) -0.0003(10)
C19 0.0441(17) 0.0305(15) 0.068(2) 0.0045(14) 0.0244(16) -0.0013(13)
C20 0.0428(18) 0.055(2) 0.078(3) -0.0064(19) 0.0240(17) -0.0066(16)
C21 0.0363(16) 0.061(2) 0.0530(19) -0.0122(16) 0.0052(14) 0.0150(15)
C22 0.068(2) 0.0478(19) 0.057(2) 0.0114(16) 0.0204(18) 0.0306(18)
C23 0.0525(19) 0.0349(15) 0.0454(17) 0.0087(13) 0.0189(14) 0.0117(13)
C24 0.0300(12) 0.0252(11) 0.0245(11) -0.0022(9) -0.0033(9) -0.0042(9)
C25 0.0326(14) 0.0521(18) 0.0401(15) -0.0147(13) -0.0080(12) 0.0046(13)
C26 0.0365(17) 0.060(2) 0.062(2) -0.0121(17) -0.0187(15) 0.0076(15)
C27 0.054(2) 0.060(2) 0.0459(18) 0.0032(16) -0.0268(16) -0.0073(17)
C28 0.061(2) 0.061(2) 0.0270(14) -0.0027(14) -0.0104(14) -0.0134(17)
C29 0.0421(16) 0.0424(15) 0.0245(12) -0.0045(11) -0.0024(11) -0.0059(12)
C30 0.0227(11) 0.0199(10) 0.0241(10) -0.0019(8) 0.0005(8) 0.0015(8)
C31 0.0356(13) 0.0257(12) 0.0237(11) -0.0007(9) 0.0016(9) 0.0025(10)
C32 0.0458(16) 0.0234(12) 0.0282(12) 0.0052(10) 0.0027(11) 0.0037(11)
C33 0.0466(16) 0.0186(11) 0.0348(13) -0.0014(10) 0.0016(11) 0.0007(10)
C34 0.0335(13) 0.0211(11) 0.0270(11) -0.0021(9) -0.0018(10) 0.0002(9)
C35 0.0204(10) 0.0199(10) 0.0243(10) 0.0007(8) 0.0002(8) 0.0025(8)
C36 0.0275(12) 0.0205(11) 0.0236(11) -0.0012(8) 0.0017(9) -0.0043(9)
C37 0.0329(14) 0.0391(15) 0.0384(14) -0.0078(12) 0.0019(11) 0.0023(11)
C38 0.0508(19) 0.0451(18) 0.0469(18) -0.0113(14) 0.0202(15) 0.0007(14)
C39 0.069(2) 0.0475(18) 0.0281(14) -0.0112(13) 0.0132(14) -0.0116(16)
C40 0.0533(19) 0.056(2) 0.0275(13) -0.0102(13) -0.0062(13) -0.0074(15)
C41 0.0331(14) 0.0390(15) 0.0275(12) -0.0053(11) -0.0023(10) -0.0037(11)
C42 0.0217(11) 0.0246(11) 0.0267(11) -0.0024(9) -0.0031(9) 0.0025(9)
C43 0.0258(14) 0.0436(17) 0.077(2) 0.0143(16) 0.0047(14) 0.0032(12)
C44 0.0235(16) 0.075(3) 0.097(3) 0.010(2) 0.0084(17) 0.0058(15)
C45 0.0315(17) 0.071(3) 0.105(3) -0.016(2) -0.0090(19) 0.0262(18)
C46 0.053(2) 0.042(2) 0.138(4) 0.007(2) -0.019(3) 0.0249(18)
C47 0.0371(16) 0.0293(15) 0.085(3) 0.0107(15) -0.0094(16) 0.0058(12)
C48 0.0233(10) 0.0183(10) 0.0185(9) -0.0010(8) -0.0008(8) -0.0019(8)
C49 0.0232(11) 0.0197(11) 0.0229(10) 0.0021(8) -0.0021(8) -0.0005(8)
C50 0.0258(11) 0.0229(11) 0.0234(11) 0.0036(9) 0.0022(9) -0.0025(9)
C51 0.0348(13) 0.0252(12) 0.0265(11) 0.0082(9) 0.0038(10) 0.0001(10)
C52 0.0316(12) 0.0224(11) 0.0217(10) 0.0039(9) -0.0007(9) 0.0058(9)
C53 0.0248(11) 0.0222(11) 0.0182(10) -0.0006(8) 0.0011(8) 0.0016(8)
C54 0.0307(13) 0.0327(13) 0.0338(13) 0.0096(11) 0.0036(10) -0.0036(11)
C55 0.0355(14) 0.0297(13) 0.0366(14) 0.0116(11) 0.0036(11) 0.0094(11)
C56 0.0171(10) 0.0180(10) 0.0250(10) 0.0012(8) -0.0010(8) -0.0034(8)
C57 0.0208(10) 0.0222(11) 0.0264(11) 0.0035(9) -0.0002(8) -0.0037(8)
C58 0.0238(11) 0.0226(11) 0.0363(13) 0.0057(10) -0.0019(10) -0.0001(9)
C59 0.0226(11) 0.0228(11) 0.0436(14) -0.0022(10) 0.0056(10) 0.0013(9)
C60 0.0255(12) 0.0272(12) 0.0275(11) -0.0035(9) 0.0044(9) -0.0026(9)
C61 0.0236(11) 0.0224(11) 0.0263(11) 0.0022(9) -0.0015(9) -0.0016(9)
C62 0.0394(16) 0.0370(15) 0.0497(17) 0.0127(13) 0.0025(13) 0.0133(12)
C63 0.0436(16) 0.0405(16) 0.0357(14) -0.0058(12) 0.0099(12) 0.0022(13)
C64 0.0180(10) 0.0197(10) 0.0207(10) 0.0020(8) -0.0020(8) 0.0007(8)
C65 0.0197(10) 0.0252(11) 0.0240(10) 0.0017(9) -0.0007(8) -0.0013(9)
C66 0.0202(10) 0.0246(12) 0.0272(11) -0.0028(9) -0.0045(8) 0.0000(8)
C67 0.0283(12) 0.0331(12) 0.0208(11) -0.0016(9) -0.0035(9) 0.0028(10)
C68 0.0268(12) 0.0273(12) 0.0236(11) 0.0025(9) 0.0032(9) 0.0003(9)
C69 0.0224(11) 0.0210(11) 0.0250(11) 0.0019(8) -0.0013(8) -0.0018(8)
C70 0.0291(13) 0.0393(15) 0.0331(13) -0.0077(11) -0.0050(10) -0.0068(11)
C71 0.0459(17) 0.0512(18) 0.0270(13) 0.0058(12) 0.0044(12) -0.0108(14)
C72 0.0207(10) 0.0190(10) 0.0217(10) 0.0036(8) -0.0033(8) -0.0017(8)
C73 0.0206(11) 0.0223(11) 0.0273(11) -0.0004(9) -0.0033(9) -0.0017(8)
C74 0.0195(11) 0.0279(12) 0.0340(13) 0.0016(10) -0.0016(9) -0.0015(9)
C75 0.0227(12) 0.0313(13) 0.0411(14) 0.0003(11) -0.0083(10) -0.0054(10)
C76 0.0272(12) 0.0258(12) 0.0328(12) -0.0018(10) -0.0106(10) -0.0032(9)
C77 0.0223(11) 0.0230(11) 0.0262(11) 0.0009(9) -0.0046(9) -0.0013(9)
C78 0.0224(13) 0.0464(17) 0.0495(17) -0.0063(13) 0.0009(11) -0.0008(11)
C79 0.0354(15) 0.0383(16) 0.0538(18) -0.0154(14) -0.0142(14) -0.0015(12)
N1 0.0208(9) 0.0204(9) 0.0198(8) -0.0034(7) 0.0014(7) -0.0010(7)
B3 0.0181(11) 0.0184(11) 0.0205(11) 0.0013(9) -0.0010(9) -0.0024(9)
P1 0.0232(3) 0.0210(3) 0.0196(3) -0.0020(2) 0.0009(2) -0.0017(2)
P2 0.0186(3) 0.0185(3) 0.0209(3) -0.0007(2) -0.0015(2) -0.0006(2)
Pt1 0.02001(4) 0.02015(4) 0.01997(4) -0.00179(3) -0.00026(3) -0.00260(3)
S1 0.0288(3) 0.0258(3) 0.0287(3) 0.0020(2) 0.0018(2) -0.0080(2)
F1 0.0403(18) 0.058(2) 0.131(5) 0.049(3) 0.039(2) 0.0165(16)
F2 0.0425(18) 0.084(3) 0.0411(16) 0.0304(19) 0.0057(13) -0.0175(19)
F3 0.048(2) 0.118(5) 0.071(3) -0.051(3) 0.011(2) -0.044(3)
F1A 0.026(3) 0.071(6) 0.066(5) 0.036(4) -0.009(3) -0.014(3)
F3A 0.040(4) 0.030(3) 0.118(7) 0.018(4) 0.017(4) -0.009(3)
F2A 0.049(4) 0.120(8) 0.053(5) -0.040(5) 0.026(4) -0.025(5)
F4 0.0568(12) 0.0847(15) 0.0367(10) 0.0225(10) -0.0045(9) 0.0266(11)
F5 0.0553(12) 0.0274(9) 0.0884(15) 0.0068(9) -0.0001(11) 0.0149(8)
F6 0.0299(9) 0.0464(10) 0.0699(12) 0.0225(9) 0.0062(8) 0.0115(7)
F7 0.0834(16) 0.0696(14) 0.0467(11) 0.0240(10) 0.0030(11) 0.0361(12)
F8 0.153(3) 0.0292(11) 0.0812(17) 0.0148(11) -0.0161(17) 0.0190(13)
F9 0.0364(12) 0.149(3) 0.118(2) 0.080(2) -0.0047(13) 0.0258(14)
F10 0.0605(12) 0.0474(11) 0.0484(10) -0.0149(9) 0.0191(9) 0.0092(9)
F11 0.0770(14) 0.0505(12) 0.0522(11) 0.0006(9) 0.0349(10) -0.0103(10)
F12 0.0676(13) 0.0823(15) 0.0298(9) -0.0070(9) -0.0017(9) 0.0170(11)
F13 0.0266(9) 0.0708(14) 0.1087(19) -0.0209(13) -0.0247(10) 0.0004(9)
F14 0.0544(11) 0.0526(11) 0.0488(10) 0.0034(9) -0.0069(9) -0.0324(9)
F15 0.0652(13) 0.0628(13) 0.0401(10) -0.0216(9) 0.0006(9) -0.0282(10)
F16 0.084(4) 0.060(3) 0.082(5) 0.013(3) 0.062(3) 0.014(3)
F17 0.053(3) 0.137(6) 0.091(4) 0.087(4) 0.004(3) 0.009(3)
F18 0.118(6) 0.078(4) 0.043(2) 0.000(2) 0.022(3) -0.068(4)
F17A 0.122(7) 0.046(3) 0.080(5) 0.032(3) 0.032(5) -0.008(4)
F18A 0.055(4) 0.135(8) 0.069(4) 0.027(5) 0.017(3) -0.032(4)
F16A 0.149(8) 0.101(6) 0.028(3) -0.013(3) 0.033(4) -0.057(6)
F19 0.0563(14) 0.0503(13) 0.149(3) -0.0236(15) 0.0330(15) 0.0089(11)
F20 0.0689(16) 0.156(3) 0.0525(13) 0.0006(15) 0.0203(12) 0.0470(17)
F21 0.0198(9) 0.1007(19) 0.121(2) -0.0518(16) 0.0030(11) -0.0034(10)
F22 0.055(6) 0.091(13) 0.096(12) -0.066(8) -0.002(6) -0.012(6)
F23 0.059(7) 0.099(7) 0.073(8) -0.052(6) -0.037(5) 0.020(5)
F24 0.104(11) 0.027(4) 0.113(8) -0.013(4) -0.043(7) -0.020(5)
F22A 0.041(3) 0.057(5) 0.068(4) -0.038(3) -0.014(2) 0.011(3)
F23A 0.091(7) 0.062(4) 0.055(5) -0.025(3) -0.047(5) 0.026(4)
F24A 0.075(6) 0.062(6) 0.088(6) -0.033(4) 0.017(5) -0.040(4)

loop_
_atom_type_symbol
_atom_type_description
_atom_type_scat_dispersion_real
_atom_type_scat_dispersion_imag
_atom_type_scat_source
C C 0.0033 0.0016 'International Tables Vol C Tables 4.2.6.8 and 6.1.1.4'
H H 0.0000 0.0000 'International Tables Vol C Tables 4.2.6.8 and 6.1.1.4'
N N 0.0061 0.0033 'International Tables Vol C Tables 4.2.6.8 and 6.1.1.4'
B B 0.0013 0.0007 'International Tables Vol C Tables 4.2.6.8 and 6.1.1.4'
P P 0.1023 0.0942 'International Tables Vol C Tables 4.2.6.8 and 6.1.1.4'
Pt Pt -1.7033 8.3905 'International Tables Vol C Tables 4.2.6.8 and 6.1.1.4'
S S 0.1246 0.1234 'International Tables Vol C Tables 4.2.6.8 and 6.1.1.4'
F F 0.0171 0.0103 'International Tables Vol C Tables 4.2.6.8 and 6.1.1.4'

loop_
_geom_angle_atom_site_label_1
_geom_angle_atom_site_label_2
_geom_angle_atom_site_label_3
_geom_angle
C2 C1 C6 118.5(2)
C2 C1 Pt1 127.99(17)
C6 C1 Pt1 113.42(16)
C3 C2 C1 122.0(2)
C3 C2 H2 119.0
C1 C2 H2 119.0
C2 C3 C4 120.2(2)
C2 C3 H3 119.9
C4 C3 H3 119.9
C3 C4 C5 119.2(2)
C3 C4 C7 127.8(2)
C5 C4 C7 113.0(2)
C4 C5 C6 120.6(2)
C4 C5 S1 110.83(17)
C6 C5 S1 128.55(17)
C1 C6 C5 119.4(2)
C1 C6 C13 116.4(2)
C5 C6 C13 124.2(2)
C12 C7 C8 118.8(2)
C12 C7 C4 129.4(2)
C8 C7 C4 111.8(2)
C9 C8 C7 122.2(2)
C9 C8 S1 125.6(2)
C7 C8 S1 112.20(18)
C10 C9 C8 117.6(3)
C10 C9 H9 121.2
C8 C9 H9 121.2
C9 C10 C11 121.4(3)
C9 C10 H10 119.3
C11 C10 H10 119.3
C10 C11 C12 121.0(3)
C10 C11 H11 119.5
C12 C11 H11 119.5
C11 C12 C7 119.0(3)
C11 C12 H12 120.5
C7 C12 H12 120.5
N1 C13 C14 119.1(2)
N1 C13 C6 114.45(19)
C14 C13 C6 126.4(2)
C15 C14 C13 120.5(2)
C15 C14 H14 119.7
C13 C14 H14 119.7
C16 C15 C14 119.5(2)
C16 C15 H15 120.2
C14 C15 H15 120.2
C15 C16 C17 118.3(2)
C15 C16 H16 120.8
C17 C16 H16 120.8
N1 C17 C16 122.7(2)
N1 C17 H17 118.6
C16 C17 H17 118.6
C23 C18 C19 118.7(3)
C23 C18 P1 118.5(2)
C19 C18 P1 122.8(2)
C18 C19 C20 120.4(3)
C18 C19 H19 119.8
C20 C19 H19 119.8
C21 C20 C19 120.6(3)
C21 C20 H20 119.7
C19 C20 H20 119.7
C22 C21 C20 119.3(3)
C22 C21 H21 120.3
C20 C21 H21 120.3
C21 C22 C23 120.2(3)
C21 C22 H22 119.9
C23 C22 H22 119.9
C18 C23 C22 120.7(3)
C18 C23 H23 119.6
C22 C23 H23 119.6
C29 C24 C25 119.7(2)
C29 C24 P1 123.3(2)
C25 C24 P1 116.92(19)
C26 C25 C24 120.1(3)
C26 C25 H25 120.0
C24 C25 H25 120.0
C27 C26 C25 120.0(3)
C27 C26 H26 120.0
C25 C26 H26 120.0
C28 C27 C26 120.3(3)
C28 C27 H27 119.8
C26 C27 H27 119.8
C27 C28 C29 120.6(3)
C27 C28 H28 119.7
C29 C28 H28 119.7
C24 C29 C28 119.3(3)
C24 C29 H29 120.4
C28 C29 H29 120.4
C31 C30 C35 120.0(2)
C31 C30 P1 124.25(18)
C35 C30 P1 115.73(17)
C32 C31 C30 119.8(2)
C32 C31 H31 120.1
C30 C31 H31 120.1
C31 C32 C33 120.0(2)
C31 C32 H32 120.0
C33 C32 H32 120.0
C32 C33 C34 120.8(2)
C32 C33 H33 119.6
C34 C33 H33 119.6
C33 C34 C35 119.4(2)
C33 C34 H34 120.3
C35 C34 H34 120.3
C34 C35 C30 119.9(2)
C34 C35 P2 124.06(18)
C30 C35 P2 115.92(17)
C37 C36 C41 119.7(2)
C37 C36 P2 118.74(19)
C41 C36 P2 121.55(19)
C36 C37 C38 119.4(3)
C36 C37 H37 120.3
C38 C37 H37 120.3
C39 C38 C37 120.7(3)
C39 C38 H38 119.7
C37 C38 H38 119.7
C40 C39 C38 119.9(3)
C40 C39 H39 120.0
C38 C39 H39 120.0
C39 C40 C41 120.4(3)
C39 C40 H40 119.8
C41 C40 H40 119.8
C40 C41 C36 119.9(3)
C40 C41 H41 120.0
C36 C41 H41 120.0
C47 C42 C43 119.1(3)
C47 C42 P2 119.0(2)
C43 C42 P2 121.8(2)
C44 C43 C42 120.3(3)
C44 C43 H43 119.9
C42 C43 H43 119.9
C45 C44 C43 120.2(4)
C45 C44 H44 119.9
C43 C44 H44 119.9
C44 C45 C46 119.9(3)
C44 C45 H45 120.1
C46 C45 H45 120.1
C45 C46 C47 120.4(3)
C45 C46 H46 119.8
C47 C46 H46 119.8
C42 C47 C46 120.1(3)
C42 C47 H47 119.9
C46 C47 H47 119.9
C53 C48 C49 115.4(2)
C53 C48 B3 123.5(2)
C49 C48 B3 121.04(19)
C50 C49 C48 122.5(2)
C50 C49 H49 118.8
C48 C49 H49 118.8
C51 C50 C49 120.7(2)
C51 C50 C54 119.5(2)
C49 C50 C54 119.8(2)
C50 C51 C52 118.3(2)
C50 C51 H51 120.8
C52 C51 H51 120.8
C51 C52 C53 120.5(2)
C51 C52 C55 118.5(2)
C53 C52 C55 121.0(2)
C52 C53 C48 122.5(2)
C52 C53 H53 118.7
C48 C53 H53 118.7
F3 C54 F1 109.1(4)
F3 C54 F2 106.1(3)
F1 C54 F2 102.6(3)
F2A C54 F1A 108.5(6)
F2A C54 F3A 105.2(6)
F1A C54 F3A 99.1(5)
F2A C54 C50 116.3(5)
F3 C54 C50 112.9(3)
F1 C54 C50 112.9(2)
F2 C54 C50 112.5(3)
F1A C54 C50 113.8(3)
F3A C54 C50 112.2(4)
F4 C55 F6 106.7(2)
F4 C55 F5 106.0(2)
F6 C55 F5 105.9(2)
F4 C55 C52 112.3(2)
F6 C55 C52 113.3(2)
F5 C55 C52 112.1(2)
C61 C56 C57 115.3(2)
C61 C56 B3 120.89(19)
C57 C56 B3 123.8(2)
C58 C57 C56 122.1(2)
C58 C57 H57 118.9
C56 C57 H57 118.9
C59 C58 C57 121.1(2)
C59 C58 C62 117.9(2)
C57 C58 C62 121.0(2)
C60 C59 C58 118.1(2)
C60 C59 H59 121.0
C58 C59 H59 121.0
C59 C60 C61 120.4(2)
C59 C60 C63 121.4(2)
C61 C60 C63 118.0(2)
C60 C61 C56 123.1(2)
C60 C61 H61 118.5
C56 C61 H61 118.5
F9 C62 F7 106.5(3)
F9 C62 F8 106.2(3)
F7 C62 F8 105.4(3)
F9 C62 C58 112.5(3)
F7 C62 C58 114.2(2)
F8 C62 C58 111.4(3)
F12 C63 F10 106.5(2)
F12 C63 F11 106.2(3)
F10 C63 F11 106.5(2)
F12 C63 C60 112.6(2)
F10 C63 C60 113.4(3)
F11 C63 C60 111.1(2)
C65 C64 C69 115.2(2)
C65 C64 B3 122.77(19)
C69 C64 B3 122.01(19)
C66 C65 C64 122.8(2)
C66 C65 H65 118.6
C64 C65 H65 118.6
C67 C66 C65 120.7(2)
C67 C66 C70 119.2(2)
C65 C66 C70 120.0(2)
C68 C67 C66 117.9(2)
C68 C67 H67 121.0
C66 C67 H67 121.0
C67 C68 C69 121.0(2)
C67 C68 C71 119.2(2)
C69 C68 C71 119.8(2)
C68 C69 C64 122.4(2)
C68 C69 H69 118.8
C64 C69 H69 118.8
F13 C70 F15 106.5(2)
F13 C70 F14 106.0(2)
F15 C70 F14 105.6(2)
F13 C70 C66 111.5(2)
F15 C70 C66 113.2(2)
F14 C70 C66 113.5(2)
F17A C71 F16A 110.1(6)
F16 C71 F18 107.2(4)
F16 C71 F17 104.1(4)
F18 C71 F17 103.1(5)
F17A C71 F18A 105.7(5)
F16A C71 F18A 103.8(5)
F17A C71 C68 113.7(4)
F16A C71 C68 113.4(5)
F16 C71 C68 115.0(4)
F18 C71 C68 114.4(3)
F17 C71 C68 111.9(3)
F18A C71 C68 109.3(4)
C73 C72 C77 115.3(2)
C73 C72 B3 121.8(2)
C77 C72 B3 122.8(2)
C74 C73 C72 122.6(2)
C74 C73 H73 118.7
C72 C73 H73 118.7
C75 C74 C73 120.6(2)
C75 C74 C78 120.8(2)
C73 C74 C78 118.6(2)
C74 C75 C76 118.1(2)
C74 C75 H75 120.9
C76 C75 H75 120.9
C75 C76 C77 121.0(2)
C75 C76 C79 118.7(2)
C77 C76 C79 120.3(2)
C76 C77 C72 122.3(2)
C76 C77 H77 118.8
C72 C77 H77 118.8
F21 C78 F20 108.5(3)
F21 C78 F19 105.8(3)
F20 C78 F19 103.2(3)
F21 C78 C74 113.8(3)
F20 C78 C74 112.3(2)
F19 C78 C74 112.5(2)
F22 C79 F24 109.2(12)
F22 C79 F23 108.7(11)
F24 C79 F23 105.8(10)
F23A C79 F24A 106.2(7)
F23A C79 F22A 104.3(9)
F24A C79 F22A 104.5(8)
F22 C79 C76 112.7(11)
F23A C79 C76 114.4(6)
F24 C79 C76 110.6(9)
F23 C79 C76 109.7(9)
F24A C79 C76 113.2(6)
F22A C79 C76 113.4(8)
C17 N1 C13 119.8(2)
C17 N1 Pt1 124.66(16)
C13 N1 Pt1 115.57(14)
C72 B3 C64 111.56(18)
C72 B3 C48 108.48(18)
C64 B3 C48 109.49(17)
C72 B3 C56 109.11(18)
C64 B3 C56 109.66(18)
C48 B3 C56 108.47(17)
C18 P1 C24 107.76(11)
C18 P1 C30 105.99(11)
C24 P1 C30 102.15(11)
C18 P1 Pt1 112.49(8)
C24 P1 Pt1 120.18(8)
C30 P1 Pt1 106.91(8)
C36 P2 C42 105.48(11)
C36 P2 C35 104.21(11)
C42 P2 C35 103.53(11)
C36 P2 Pt1 123.02(8)
C42 P2 Pt1 110.72(8)
C35 P2 Pt1 108.10(8)
C1 Pt1 N1 79.46(8)
C1 Pt1 P2 100.11(6)
N1 Pt1 P2 178.87(6)
C1 Pt1 P1 177.51(6)
N1 Pt1 P1 99.21(5)
P2 Pt1 P1 81.26(2)
C8 S1 C5 92.15(12)

loop_
_geom_bond_atom_site_label_1
_geom_bond_atom_site_label_2
_geom_bond_distance
C1 C2 1.396(3)
C1 C6 1.412(3)
C1 Pt1 2.064(2)
C2 C3 1.383(3)
C2 H2 0.9500
C3 C4 1.393(3)
C3 H3 0.9500
C4 C5 1.405(3)
C4 C7 1.452(3)
C5 C6 1.414(3)
C5 S1 1.757(2)
C6 C13 1.465(3)
C7 C12 1.399(3)
C7 C8 1.399(4)
C8 C9 1.395(3)
C8 S1 1.744(3)
C9 C10 1.380(4)
C9 H9 0.9500
C10 C11 1.381(5)
C10 H10 0.9500
C11 C12 1.388(4)
C11 H11 0.9500
C12 H12 0.9500
C13 N1 1.363(3)
C13 C14 1.396(3)
C14 C15 1.379(4)
C14 H14 0.9500
C15 C16 1.375(4)
C15 H15 0.9500
C16 C17 1.378(4)
C16 H16 0.9500
C17 N1 1.344(3)
C17 H17 0.9500
C18 C23 1.378(4)
C18 C19 1.384(4)
C18 P1 1.814(2)
C19 C20 1.384(4)
C19 H19 0.9500
C20 C21 1.375(5)
C20 H20 0.9500
C21 C22 1.373(5)
C21 H21 0.9500
C22 C23 1.391(4)
C22 H22 0.9500
C23 H23 0.9500
C24 C29 1.389(3)
C24 C25 1.391(4)
C24 P1 1.816(2)
C25 C26 1.382(4)
C25 H25 0.9500
C26 C27 1.380(5)
C26 H26 0.9500
C27 C28 1.365(5)
C27 H27 0.9500
C28 C29 1.396(4)
C28 H28 0.9500
C29 H29 0.9500
C30 C31 1.395(3)
C30 C35 1.399(3)
C30 P1 1.816(2)
C31 C32 1.387(4)
C31 H31 0.9500
C32 C33 1.387(4)
C32 H32 0.9500
C33 C34 1.389(4)
C33 H33 0.9500
C34 C35 1.394(3)
C34 H34 0.9500
C35 P2 1.819(2)
C36 C37 1.390(4)
C36 C41 1.394(3)
C36 P2 1.809(2)
C37 C38 1.393(4)
C37 H37 0.9500
C38 C39 1.378(5)
C38 H38 0.9500
C39 C40 1.376(5)
C39 H39 0.9500
C40 C41 1.387(4)
C40 H40 0.9500
C41 H41 0.9500
C42 C47 1.376(4)
C42 C43 1.387(4)
C42 P2 1.815(2)
C43 C44 1.384(4)
C43 H43 0.9500
C44 C45 1.362(6)
C44 H44 0.9500
C45 C46 1.377(6)
C45 H45 0.9500
C46 C47 1.382(5)
C46 H46 0.9500
C47 H47 0.9500
C48 C53 1.400(3)
C48 C49 1.406(3)
C48 B3 1.646(3)
C49 C50 1.388(3)
C49 H49 0.9500
C50 C51 1.385(3)
C50 C54 1.497(3)
C51 C52 1.389(4)
C51 H51 0.9500
C52 C53 1.392(3)
C52 C55 1.497(3)
C53 H53 0.9500
C54 F2A 1.218(7)
C54 F3 1.279(4)
C54 F1 1.330(4)
C54 F2 1.343(4)
C54 F1A 1.345(6)
C54 F3A 1.378(7)
C55 F4 1.332(3)
C55 F6 1.337(3)
C55 F5 1.343(3)
C56 C61 1.397(3)
C56 C57 1.404(3)
C56 B3 1.647(3)
C57 C58 1.392(3)
C57 H57 0.9500
C58 C59 1.387(4)
C58 C62 1.498(4)
C59 C60 1.385(4)
C59 H59 0.9500
C60 C61 1.391(3)
C60 C63 1.494(4)
C61 H61 0.9500
C62 F9 1.317(4)
C62 F7 1.321(4)
C62 F8 1.338(4)
C63 F12 1.338(4)
C63 F10 1.338(3)
C63 F11 1.343(4)
C64 C65 1.399(3)
C64 C69 1.405(3)
C64 B3 1.642(3)
C65 C66 1.394(3)
C65 H65 0.9500
C66 C67 1.389(3)
C66 C70 1.492(3)
C67 C68 1.383(4)
C67 H67 0.9500
C68 C69 1.395(3)
C68 C71 1.495(4)
C69 H69 0.9500
C70 F13 1.330(3)
C70 F15 1.337(3)
C70 F14 1.340(3)
C71 F17A 1.249(7)
C71 F16A 1.276(7)
C71 F16 1.293(6)
C71 F18 1.319(5)
C71 F17 1.350(5)
C71 F18A 1.368(7)
C72 C73 1.402(3)
C72 C77 1.403(3)
C72 B3 1.638(3)
C73 C74 1.398(3)
C73 H73 0.9500
C74 C75 1.383(4)
C74 C78 1.497(4)
C75 C76 1.388(4)
C75 H75 0.9500
C76 C77 1.392(3)
C76 C79 1.500(4)
C77 H77 0.9500
C78 F21 1.311(3)
C78 F20 1.316(4)
C78 F19 1.330(4)
C79 F22 1.279(17)
C79 F23A 1.324(10)
C79 F24 1.326(16)
C79 F23 1.330(14)
C79 F24A 1.331(12)
C79 F22A 1.353(11)
N1 Pt1 2.0960(18)
P1 Pt1 2.3287(6)
P2 Pt1 2.2530(6)

loop_
_geom_torsion_atom_site_label_1
_geom_torsion_atom_site_label_2
_geom_torsion_atom_site_label_3
_geom_torsion_atom_site_label_4
_geom_torsion
C6 C1 C2 C3 -3.4(4)
Pt1 C1 C2 C3 172.58(19)
C1 C2 C3 C4 -0.4(4)
C2 C3 C4 C5 2.8(4)
C2 C3 C4 C7 -177.6(2)
C3 C4 C5 C6 -1.2(3)
C7 C4 C5 C6 179.2(2)
C3 C4 C5 S1 -179.67(19)
C7 C4 C5 S1 0.7(3)
C2 C1 C6 C5 4.9(3)
Pt1 C1 C6 C5 -171.67(16)
C2 C1 C6 C13 -174.2(2)
Pt1 C1 C6 C13 9.3(2)
C4 C5 C6 C1 -2.7(3)
S1 C5 C6 C1 175.51(17)
C4 C5 C6 C13 176.3(2)
S1 C5 C6 C13 -5.5(3)
C3 C4 C7 C12 -0.3(4)
C5 C4 C7 C12 179.3(2)
C3 C4 C7 C8 179.3(2)
C5 C4 C7 C8 -1.1(3)
C12 C7 C8 C9 0.7(4)
C4 C7 C8 C9 -179.0(2)
C12 C7 C8 S1 -179.34(19)
C4 C7 C8 S1 1.0(3)
C7 C8 C9 C10 -0.1(4)
S1 C8 C9 C10 179.9(2)
C8 C9 C10 C11 -0.7(4)
C9 C10 C11 C12 0.9(5)
C10 C11 C12 C7 -0.3(4)
C8 C7 C12 C11 -0.5(4)
C4 C7 C12 C11 179.1(3)
C1 C6 C13 N1 -5.3(3)
C5 C6 C13 N1 175.7(2)
C1 C6 C13 C14 173.0(2)
C5 C6 C13 C14 -6.1(4)
N1 C13 C14 C15 -0.5(4)
C6 C13 C14 C15 -178.7(2)
C13 C14 C15 C16 1.4(4)
C14 C15 C16 C17 -1.0(4)
C15 C16 C17 N1 -0.4(4)
C23 C18 C19 C20 -0.8(5)
P1 C18 C19 C20 177.4(3)
C18 C19 C20 C21 -2.0(6)
C19 C20 C21 C22 3.4(6)
C20 C21 C22 C23 -2.0(6)
C19 C18 C23 C22 2.2(5)
P1 C18 C23 C22 -176.1(3)
C21 C22 C23 C18 -0.8(6)
C29 C24 C25 C26 -1.2(5)
P1 C24 C25 C26 175.5(3)
C24 C25 C26 C27 1.4(5)
C25 C26 C27 C28 -0.9(6)
C26 C27 C28 C29 0.2(6)
C25 C24 C29 C28 0.6(4)
P1 C24 C29 C28 -176.0(2)
C27 C28 C29 C24 -0.1(5)
C35 C30 C31 C32 1.3(4)
P1 C30 C31 C32 -179.4(2)
C30 C31 C32 C33 -0.9(4)
C31 C32 C33 C34 -0.2(4)
C32 C33 C34 C35 1.0(4)
C33 C34 C35 C30 -0.7(4)
C33 C34 C35 P2 176.0(2)
C31 C30 C35 C34 -0.5(3)
P1 C30 C35 C34 -179.89(18)
C31 C30 C35 P2 -177.36(18)
P1 C30 C35 P2 3.2(2)
C41 C36 C37 C38 0.1(4)
P2 C36 C37 C38 179.1(2)
C36 C37 C38 C39 -1.0(5)
C37 C38 C39 C40 1.1(5)
C38 C39 C40 C41 -0.3(5)
C39 C40 C41 C36 -0.7(5)
C37 C36 C41 C40 0.8(4)
P2 C36 C41 C40 -178.2(2)
C47 C42 C43 C44 0.3(5)
P2 C42 C43 C44 179.3(3)
C42 C43 C44 C45 -0.2(7)
C43 C44 C45 C46 -0.3(7)
C44 C45 C46 C47 0.8(8)
C43 C42 C47 C46 0.1(5)
P2 C42 C47 C46 -178.8(3)
C45 C46 C47 C42 -0.7(7)
C53 C48 C49 C50 0.7(3)
B3 C48 C49 C50 -179.9(2)
C48 C49 C50 C51 -0.4(4)
C48 C49 C50 C54 179.5(2)
C49 C50 C51 C52 -0.3(4)
C54 C50 C51 C52 179.8(2)
C50 C51 C52 C53 0.4(4)
C50 C51 C52 C55 179.7(2)
C51 C52 C53 C48 0.0(4)
C55 C52 C53 C48 -179.2(2)
C49 C48 C53 C52 -0.5(3)
B3 C48 C53 C52 -179.9(2)
C51 C50 C54 F2A 81.2(9)
C49 C50 C54 F2A -98.7(9)
C51 C50 C54 F3 -80.2(5)
C49 C50 C54 F3 99.8(5)
C51 C50 C54 F1 155.5(4)
C49 C50 C54 F1 -24.5(5)
C51 C50 C54 F2 39.9(4)
C49 C50 C54 F2 -140.0(3)
C51 C50 C54 F1A -151.5(6)
C49 C50 C54 F1A 28.5(7)
C51 C50 C54 F3A -40.1(7)
C49 C50 C54 F3A 140.0(6)
C51 C52 C55 F4 -59.1(3)
C53 C52 C55 F4 120.1(3)
C51 C52 C55 F6 179.9(2)
C53 C52 C55 F6 -0.9(4)
C51 C52 C55 F5 60.1(3)
C53 C52 C55 F5 -120.7(3)
C61 C56 C57 C58 0.4(3)
B3 C56 C57 C58 -178.0(2)
C56 C57 C58 C59 -0.9(4)
C56 C57 C58 C62 -179.9(2)
C57 C58 C59 C60 0.4(4)
C62 C58 C59 C60 179.5(2)
C58 C59 C60 C61 0.5(4)
C58 C59 C60 C63 -174.6(2)
C59 C60 C61 C56 -1.1(4)
C63 C60 C61 C56 174.2(2)
C57 C56 C61 C60 0.6(3)
B3 C56 C61 C60 179.0(2)
C59 C58 C62 F9 -61.8(4)
C57 C58 C62 F9 117.2(3)
C59 C58 C62 F7 176.6(3)
C57 C58 C62 F7 -4.4(4)
C59 C58 C62 F8 57.3(4)
C57 C58 C62 F8 -123.6(3)
C59 C60 C63 F12 -137.0(3)
C61 C60 C63 F12 47.7(3)
C59 C60 C63 F10 -16.0(4)
C61 C60 C63 F10 168.8(2)
C59 C60 C63 F11 103.9(3)
C61 C60 C63 F11 -71.3(3)
C69 C64 C65 C66 1.1(3)
B3 C64 C65 C66 178.4(2)
C64 C65 C66 C67 0.7(4)
C64 C65 C66 C70 -174.8(2)
C65 C66 C67 C68 -1.6(4)
C70 C66 C67 C68 173.9(2)
C66 C67 C68 C69 0.6(4)
C66 C67 C68 C71 -177.6(2)
C67 C68 C69 C64 1.3(4)
C71 C68 C69 C64 179.6(2)
C65 C64 C69 C68 -2.1(3)
B3 C64 C69 C68 -179.5(2)
C67 C66 C70 F13 -89.1(3)
C65 C66 C70 F13 86.5(3)
C67 C66 C70 F15 31.0(4)
C65 C66 C70 F15 -153.5(2)
C67 C66 C70 F14 151.3(2)
C65 C66 C70 F14 -33.1(3)
C67 C68 C71 F17A 107.2(8)
C69 C68 C71 F17A -71.1(8)
C67 C68 C71 F16A -19.6(8)
C69 C68 C71 F16A 162.1(8)
C67 C68 C71 F16 -56.4(6)
C69 C68 C71 F16 125.3(5)
C67 C68 C71 F18 178.8(6)
C69 C68 C71 F18 0.5(7)
C67 C68 C71 F17 62.0(7)
C69 C68 C71 F17 -116.2(6)
C67 C68 C71 F18A -135.0(7)
C69 C68 C71 F18A 46.8(8)
C77 C72 C73 C74 -0.1(3)
B3 C72 C73 C74 -176.8(2)
C72 C73 C74 C75 0.4(4)
C72 C73 C74 C78 -178.7(2)
C73 C74 C75 C76 -0.2(4)
C78 C74 C75 C76 178.9(3)
C74 C75 C76 C77 -0.4(4)
C74 C75 C76 C79 -179.6(3)
C75 C76 C77 C72 0.7(4)
C79 C76 C77 C72 179.9(2)
C73 C72 C77 C76 -0.5(3)
B3 C72 C77 C76 176.2(2)
C75 C74 C78 F21 6.5(4)
C73 C74 C78 F21 -174.4(3)
C75 C74 C78 F20 -117.2(3)
C73 C74 C78 F20 61.9(4)
C75 C74 C78 F19 126.9(3)
C73 C74 C78 F19 -54.0(4)
C75 C76 C79 F22 -167(2)
C77 C76 C79 F22 14(2)
C75 C76 C79 F23A -69.1(13)
C77 C76 C79 F23A 111.7(13)
C75 C76 C79 F24 70.5(14)
C77 C76 C79 F24 -108.7(14)
C75 C76 C79 F23 -45.8(14)
C77 C76 C79 F23 135.0(14)
C75 C76 C79 F24A 52.7(11)
C77 C76 C79 F24A -126.5(11)
C75 C76 C79 F22A 171.6(8)
C77 C76 C79 F22A -7.7(8)
C16 C17 N1 C13 1.3(4)
C16 C17 N1 Pt1 180.0(2)
C14 C13 N1 C17 -0.9(3)
C6 C13 N1 C17 177.6(2)
C14 C13 N1 Pt1 -179.66(18)
C6 C13 N1 Pt1 -1.3(2)
C73 C72 B3 C64 -36.9(3)
C77 C72 B3 C64 146.6(2)
C73 C72 B3 C48 83.7(2)
C77 C72 B3 C48 -92.7(2)
C73 C72 B3 C56 -158.3(2)
C77 C72 B3 C56 25.3(3)
C65 C64 B3 C72 149.9(2)
C69 C64 B3 C72 -32.9(3)
C65 C64 B3 C48 29.8(3)
C69 C64 B3 C48 -153.0(2)
C65 C64 B3 C56 -89.1(2)
C69 C64 B3 C56 88.1(2)
C53 C48 B3 C72 -23.1(3)
C49 C48 B3 C72 157.6(2)
C53 C48 B3 C64 98.9(2)
C49 C48 B3 C64 -80.4(2)
C53 C48 B3 C56 -141.5(2)
C49 C48 B3 C56 39.2(3)
C61 C56 B3 C72 -82.6(2)
C57 C56 B3 C72 95.6(2)
C61 C56 B3 C64 154.9(2)
C57 C56 B3 C64 -26.9(3)
C61 C56 B3 C48 35.4(3)
C57 C56 B3 C48 -146.4(2)
C23 C18 P1 C24 -104.3(2)
C19 C18 P1 C24 77.5(3)
C23 C18 P1 C30 147.0(2)
C19 C18 P1 C30 -31.3(3)
C23 C18 P1 Pt1 30.5(2)
C19 C18 P1 Pt1 -147.8(2)
C29 C24 P1 C18 -5.2(3)
C25 C24 P1 C18 178.1(2)
C29 C24 P1 C30 106.2(2)
C25 C24 P1 C30 -70.5(2)
C29 C24 P1 Pt1 -135.9(2)
C25 C24 P1 Pt1 47.5(2)
C31 C30 P1 C18 81.6(2)
C35 C30 P1 C18 -98.96(19)
C31 C30 P1 C24 -31.1(2)
C35 C30 P1 C24 148.31(18)
C31 C30 P1 Pt1 -158.17(19)
C35 C30 P1 Pt1 21.24(19)
C37 C36 P2 C42 176.0(2)
C41 C36 P2 C42 -5.0(2)
C37 C36 P2 C35 67.3(2)
C41 C36 P2 C35 -113.7(2)
C37 C36 P2 Pt1 -55.8(2)
C41 C36 P2 Pt1 123.18(19)
C47 C42 P2 C36 94.7(3)
C43 C42 P2 C36 -84.2(3)
C47 C42 P2 C35 -156.1(2)
C43 C42 P2 C35 24.9(3)
C47 C42 P2 Pt1 -40.5(3)
C43 C42 P2 Pt1 140.6(2)
C34 C35 P2 C36 23.6(2)
C30 C35 P2 C36 -159.67(18)
C34 C35 P2 C42 -86.6(2)
C30 C35 P2 C42 90.20(19)
C34 C35 P2 Pt1 155.96(19)
C30 C35 P2 Pt1 -27.28(19)
C9 C8 S1 C5 179.4(2)
C7 C8 S1 C5 -0.52(19)
C4 C5 S1 C8 -0.10(18)
C6 C5 S1 C8 -178.4(2)
